data_4073779
loop_
_publ_author_name
'Sau, Yiu-Keung'
'Chan, Ka-Wang'
'Zhang, Qian-Feng'
'Williams, Ian D.'
'Leung, Wa-Hung'

_publ_section_title
;
 Alkyl and Aryl Compounds of Rhodium(III) and Iridium(III) Supported by
 4,4&#x2018;-Di-tert-butyl-2,2&#x2018;-bipyridyl
;
_journal_issue 25
_journal_name_full Organometallics
_journal_page_first 6338
_journal_paper_doi 10.1021/om7006216
_journal_volume 26
_journal_year 2007
_chemical_formula_sum 'C45 H54 Ir N2'
_chemical_formula_weight 815.10
_chemical_name_systematic
; 
 ? 
;
_space_group_IT_number 2
_symmetry_cell_setting triclinic
_symmetry_space_group_name_Hall '-P 1'
_symmetry_space_group_name_H-M 'P -1'
_atom_sites_solution_hydrogens geom
_atom_sites_solution_primary direct
_atom_sites_solution_secondary difmap
_audit_creation_method SHELXL-97
_cell_angle_alpha 115.7260(10)
_cell_angle_beta 106.2750(10)
_cell_angle_gamma 91.4960(10)
_cell_formula_units_Z 2
_cell_length_a 11.9687(9)
_cell_length_b 13.7906(10)
_cell_length_c 13.8682(10)
_cell_measurement_reflns_used 5717
_cell_measurement_temperature 100(2)
_cell_measurement_theta_max 26.8197
_cell_measurement_theta_min 2.3135
_cell_volume 1950.4(2)
_computing_structure_refinement 'SHELXL-97 (Sheldrick, 1997)'
_computing_structure_solution 'SHELXS-97 (Sheldrick, 1990)'
_diffrn_ambient_temperature 100(2)
_diffrn_measured_fraction_theta_full 0.982
_diffrn_measured_fraction_theta_max 0.982
_diffrn_radiation_monochromator graphite
_diffrn_radiation_source 'fine-focus sealed tube'
_diffrn_radiation_type MoK\a
_diffrn_radiation_wavelength 0.71073
_diffrn_reflns_av_R_equivalents 0.0265
_diffrn_reflns_av_sigmaI/netI 0.0451
_diffrn_reflns_limit_h_max 14
_diffrn_reflns_limit_h_min -14
_diffrn_reflns_limit_k_max 16
_diffrn_reflns_limit_k_min -15
_diffrn_reflns_limit_l_max 16
_diffrn_reflns_limit_l_min -16
_diffrn_reflns_number 12313
_diffrn_reflns_theta_full 25.00
_diffrn_reflns_theta_max 25.00
_diffrn_reflns_theta_min 1.72
_exptl_absorpt_coefficient_mu 3.455
_exptl_absorpt_correction_T_max 1.00
_exptl_absorpt_correction_T_min 0.78
_exptl_absorpt_correction_type multi-scan
_exptl_absorpt_process_details SADABS
_exptl_crystal_colour brown
_exptl_crystal_density_diffrn 1.388
_exptl_crystal_density_method 'not measured'
_exptl_crystal_description plate
_exptl_crystal_F_000 830
_exptl_crystal_size_max 0.25
_exptl_crystal_size_mid 0.10
_exptl_crystal_size_min 0.03
_refine_diff_density_max 1.944
_refine_diff_density_min -0.835
_refine_diff_density_rms 0.138
_refine_ls_extinction_method none
_refine_ls_goodness_of_fit_ref 1.092
_refine_ls_hydrogen_treatment mixed
_refine_ls_matrix_type full
_refine_ls_number_parameters 430
_refine_ls_number_reflns 6771
_refine_ls_number_restraints 6
_refine_ls_restrained_S_all 1.099
_refine_ls_R_factor_all 0.0422
_refine_ls_R_factor_gt 0.0359
_refine_ls_shift/su_max 0.001
_refine_ls_shift/su_mean 0.000
_refine_ls_structure_factor_coef Fsqd
_refine_ls_weighting_details 'calc w=1/[\s^2^(Fo^2^)+(0.0584P)^2^+0.0000P] where P=(Fo^2^+2Fc^2^)/3'
_refine_ls_weighting_scheme calc
_refine_ls_wR_factor_gt 0.0903
_refine_ls_wR_factor_ref 0.0927
_reflns_number_gt 6072
_reflns_number_total 6771
_reflns_threshold_expression >2sigma(I)
_cod_data_source_file om7006216-file004.cif
_cod_data_source_block kevin48
_cod_depositor_comments
;
The following automatic conversions were performed:

'_symmetry_cell_setting' value 'Triclinic' changed to 'triclinic'
according to /home/saulius/struct/CIF-dictionaries/cif_core.dic
dictionary named 'cif_core.dic' version 2.4.1 from 2010-06-29.

Automatic conversion script
Id: cif_fix_values 1715 2011-07-08 13:25:40Z adriana 
;
_cod_original_sg_symbol_H-M P-1
_cod_database_code 4073779

loop_
_symmetry_equiv_pos_as_xyz
'x, y, z'
'-x, -y, -z'

loop_
_atom_site_label
_atom_site_type_symbol
_atom_site_fract_x
_atom_site_fract_y
_atom_site_fract_z
_atom_site_U_iso_or_equiv
_atom_site_adp_type
_atom_site_occupancy
_atom_site_symmetry_multiplicity
_atom_site_calc_flag
_atom_site_refinement_flags
Ir1 Ir 0.623583(15) 0.229583(14) 0.222516(15) 0.01972(8) Uani 1 1 d .
N1 N 0.4915(4) 0.2823(3) 0.1249(3) 0.0228(9) Uani 1 1 d .
N2 N 0.4608(4) 0.1694(3) 0.2292(3) 0.0218(9) Uani 1 1 d .
C1 C 0.5080(5) 0.3274(5) 0.0601(5) 0.0306(12) Uani 1 1 d .
H1A H 0.5851 0.3364 0.0556 0.037 Uiso 1 1 calc R
C2 C 0.4210(5) 0.3607(5) 0.0006(5) 0.0348(13) Uani 1 1 d .
H2A H 0.4384 0.3917 -0.0439 0.042 Uiso 1 1 calc R
C3 C 0.3063(5) 0.3497(4) 0.0046(4) 0.0302(12) Uani 1 1 d .
C4 C 0.2893(4) 0.3010(4) 0.0701(4) 0.0262(11) Uani 1 1 d .
H4A H 0.2131 0.2919 0.0763 0.031 Uiso 1 1 calc R
C5 C 0.3796(4) 0.2659(4) 0.1257(4) 0.0219(10) Uani 1 1 d .
C6 C 0.3632(4) 0.2031(4) 0.1861(4) 0.0220(10) Uani 1 1 d .
C7 C 0.2542(4) 0.1766(4) 0.1946(4) 0.0255(11) Uani 1 1 d .
H7A H 0.1870 0.2018 0.1637 0.031 Uiso 1 1 calc R
C8 C 0.2436(5) 0.1133(5) 0.2481(5) 0.0330(13) Uani 1 1 d .
C9 C 0.3450(5) 0.0785(4) 0.2904(5) 0.0288(12) Uani 1 1 d .
H9A H 0.3421 0.0345 0.3270 0.035 Uiso 1 1 calc R
C10 C 0.4498(5) 0.1079(4) 0.2793(4) 0.0251(11) Uani 1 1 d .
H10A H 0.5180 0.0830 0.3090 0.030 Uiso 1 1 calc R
C11 C 0.2061(5) 0.3931(5) -0.0531(5) 0.0380(14) Uani 1 1 d .
C12 C 0.2281(7) 0.4056(9) -0.1491(8) 0.077(3) Uani 1 1 d .
H12A H 0.2347 0.3344 -0.2061 0.116 Uiso 1 1 calc R
H12B H 0.3017 0.4568 -0.1203 0.116 Uiso 1 1 calc R
H12C H 0.1623 0.4336 -0.1833 0.116 Uiso 1 1 calc R
C13 C 0.0879(6) 0.3181(6) -0.1001(6) 0.0529(18) Uani 1 1 d .
H13A H 0.0917 0.2462 -0.1579 0.079 Uiso 1 1 calc R
H13B H 0.0256 0.3495 -0.1340 0.079 Uiso 1 1 calc R
H13C H 0.0702 0.3103 -0.0387 0.079 Uiso 1 1 calc R
C14 C 0.1939(9) 0.5034(7) 0.0360(8) 0.083(3) Uani 1 1 d .
H14A H 0.2686 0.5542 0.0691 0.124 Uiso 1 1 calc R
H14B H 0.1743 0.4935 0.0956 0.124 Uiso 1 1 calc R
H14C H 0.1309 0.5330 0.0005 0.124 Uiso 1 1 calc R
C15 C 0.1260(6) 0.0845(5) 0.2602(7) 0.054(2) Uani 1 1 d D
C16A C 0.1226(11) -0.0022(10) 0.2961(11) 0.039(3) Uiso 0.50 1 d PD
C17A C 0.0787(14) 0.1857(12) 0.3208(14) 0.062(4) Uiso 0.50 1 d PD
C18A C 0.0287(14) 0.0229(13) 0.1263(12) 0.062(4) Uiso 0.50 1 d PD
C16B C 0.1617(14) 0.1346(13) 0.4026(12) 0.064(4) Uiso 0.50 1 d PD
C17B C 0.0382(14) 0.1507(12) 0.2462(14) 0.060(4) Uiso 0.50 1 d PD
C18B C 0.1027(13) -0.0311(11) 0.2314(13) 0.051(3) Uiso 0.50 1 d PD
C21 C 0.7294(4) 0.1541(4) 0.2995(4) 0.0233(11) Uani 1 1 d .
C22 C 0.7186(5) 0.0386(4) 0.2370(5) 0.0296(12) Uani 1 1 d .
C23 C 0.7835(5) -0.0197(5) 0.2863(5) 0.0383(14) Uani 1 1 d .
H23A H 0.7759 -0.0965 0.2429 0.046 Uiso 1 1 calc R
C24 C 0.8590(5) 0.0309(5) 0.3969(5) 0.0399(14) Uani 1 1 d .
H24A H 0.9004 -0.0112 0.4295 0.048 Uiso 1 1 calc R
C25 C 0.8737(5) 0.1418(5) 0.4589(5) 0.0353(13) Uani 1 1 d .
C26 C 0.8123(5) 0.2023(5) 0.4097(4) 0.0277(12) Uani 1 1 d .
H26A H 0.8269 0.2796 0.4525 0.033 Uiso 1 1 calc R
C27 C 0.6383(5) -0.0206(5) 0.1168(5) 0.0448(16) Uani 1 1 d .
H27A H 0.6415 -0.0989 0.0868 0.067 Uiso 1 1 calc R
H27B H 0.6637 0.0076 0.0712 0.067 Uiso 1 1 calc R
H27C H 0.5571 -0.0093 0.1140 0.067 Uiso 1 1 calc R
C28 C 0.9564(6) 0.2006(6) 0.5797(5) 0.0546(18) Uani 1 1 d .
H28A H 0.9929 0.1474 0.6017 0.082 Uiso 1 1 calc R
H28B H 0.9118 0.2396 0.6301 0.082 Uiso 1 1 calc R
H28C H 1.0181 0.2530 0.5856 0.082 Uiso 1 1 calc R
C31 C 0.6329(5) 0.3642(5) 0.3620(5) 0.0381(14) Uani 1 1 d .
C32 C 0.6470(6) 0.4719(5) 0.3809(7) 0.055(2) Uani 1 1 d .
C33 C 0.6544(6) 0.5600(7) 0.4982(7) 0.066(2) Uani 1 1 d .
H33A H 0.6651 0.6353 0.5167 0.080 Uiso 1 1 calc R
C34 C 0.6454(7) 0.5277(6) 0.5737(7) 0.060(2) Uani 1 1 d .
H34A H 0.6475 0.5842 0.6450 0.072 Uiso 1 1 calc R
C35 C 0.6337(7) 0.4254(7) 0.5625(6) 0.062(2) Uani 1 1 d .
C36 C 0.6242(6) 0.3479(7) 0.4600(5) 0.062(2) Uani 1 1 d .
H36A H 0.6104 0.2745 0.4473 0.074 Uiso 1 1 calc R
C37 C 0.6529(8) 0.5076(7) 0.3020(8) 0.071(2) Uani 1 1 d .
H37A H 0.6475 0.4445 0.2303 0.107 Uiso 1 1 calc R
H37B H 0.7281 0.5567 0.3306 0.107 Uiso 1 1 calc R
H37C H 0.5874 0.5466 0.2899 0.107 Uiso 1 1 calc R
C38 C 0.6285(9) 0.3980(8) 0.6561(7) 0.084(3) Uani 1 1 d .
H38A H 0.6197 0.3187 0.6280 0.126 Uiso 1 1 calc R
H38B H 0.5609 0.4242 0.6803 0.126 Uiso 1 1 calc R
H38C H 0.7015 0.4335 0.7204 0.126 Uiso 1 1 calc R
C41 C 0.7687(4) 0.2834(4) 0.1980(4) 0.0237(11) Uani 1 1 d .
C42 C 0.7820(5) 0.2388(4) 0.0911(4) 0.0304(12) Uani 1 1 d .
C43 C 0.8811(5) 0.2813(5) 0.0767(5) 0.0366(13) Uani 1 1 d .
H43A H 0.8889 0.2518 0.0034 0.044 Uiso 1 1 calc R
C44 C 0.9662(5) 0.3638(5) 0.1654(5) 0.0344(13) Uani 1 1 d .
H44A H 1.0319 0.3910 0.1531 0.041 Uiso 1 1 calc R
C45 C 0.9571(5) 0.4079(4) 0.2730(5) 0.0326(13) Uani 1 1 d .
C46 C 0.8615(4) 0.3654(4) 0.2867(5) 0.0284(12) Uani 1 1 d .
H46A H 0.8573 0.3933 0.3611 0.034 Uiso 1 1 calc R
C47 C 0.6968(6) 0.1436(5) -0.0086(5) 0.0454(16) Uani 1 1 d .
H47A H 0.7213 0.1250 -0.0754 0.068 Uiso 1 1 calc R
H47B H 0.6176 0.1627 -0.0225 0.068 Uiso 1 1 calc R
H47C H 0.6958 0.0808 0.0070 0.068 Uiso 1 1 calc R
C48 C 1.0496(6) 0.4988(6) 0.3725(6) 0.0516(18) Uani 1 1 d .
H48A H 1.1110 0.5188 0.3470 0.077 Uiso 1 1 calc R
H48B H 1.0850 0.4743 0.4291 0.077 Uiso 1 1 calc R
H48C H 1.0128 0.5624 0.4061 0.077 Uiso 1 1 calc R
C1S C 0.5921(9) 0.0036(13) 0.4651(12) 0.092(4) Uani 1 1 d .
H1SA H 0.6587 0.0056 0.4411 0.111 Uiso 1 1 calc R
C2S C 0.5040(13) -0.0908(11) 0.4008(11) 0.106(4) Uani 1 1 d .
H2SA H 0.5070 -0.1508 0.3338 0.127 Uiso 1 1 calc R
C3S C 0.4120(11) -0.0875(11) 0.4451(12) 0.098(4) Uani 1 1 d .
H3SA H 0.3504 -0.1489 0.4081 0.118 Uiso 1 1 calc R

loop_
_atom_site_aniso_label
_atom_site_aniso_U_11
_atom_site_aniso_U_22
_atom_site_aniso_U_33
_atom_site_aniso_U_23
_atom_site_aniso_U_13
_atom_site_aniso_U_12
Ir1 0.01440(11) 0.02505(12) 0.02021(12) 0.01151(8) 0.00453(8) 0.00290(7)
N1 0.016(2) 0.028(2) 0.026(2) 0.0147(18) 0.0062(17) 0.0023(17)
N2 0.018(2) 0.027(2) 0.022(2) 0.0135(18) 0.0051(17) 0.0045(17)
C1 0.025(3) 0.042(3) 0.035(3) 0.026(3) 0.011(2) 0.006(2)
C2 0.031(3) 0.047(3) 0.037(3) 0.030(3) 0.009(2) 0.004(3)
C3 0.027(3) 0.036(3) 0.028(3) 0.018(2) 0.005(2) 0.003(2)
C4 0.020(3) 0.033(3) 0.030(3) 0.018(2) 0.007(2) 0.007(2)
C5 0.020(2) 0.023(2) 0.023(2) 0.012(2) 0.005(2) 0.001(2)
C6 0.024(3) 0.022(2) 0.024(3) 0.013(2) 0.008(2) 0.006(2)
C7 0.019(3) 0.026(3) 0.035(3) 0.017(2) 0.008(2) 0.007(2)
C8 0.026(3) 0.036(3) 0.050(3) 0.026(3) 0.020(3) 0.011(2)
C9 0.028(3) 0.030(3) 0.042(3) 0.026(2) 0.015(2) 0.011(2)
C10 0.023(3) 0.029(3) 0.027(3) 0.017(2) 0.007(2) 0.007(2)
C11 0.034(3) 0.051(4) 0.035(3) 0.030(3) 0.002(3) 0.011(3)
C12 0.050(5) 0.138(8) 0.099(6) 0.100(7) 0.027(4) 0.036(5)
C13 0.032(3) 0.086(5) 0.058(4) 0.051(4) 0.010(3) 0.020(3)
C14 0.090(7) 0.060(5) 0.075(6) 0.026(4) -0.002(5) 0.042(5)
C15 0.040(4) 0.059(4) 0.115(6) 0.068(5) 0.051(4) 0.027(3)
C21 0.013(2) 0.035(3) 0.022(2) 0.013(2) 0.006(2) 0.006(2)
C22 0.019(3) 0.029(3) 0.042(3) 0.018(2) 0.010(2) 0.004(2)
C23 0.029(3) 0.032(3) 0.059(4) 0.020(3) 0.022(3) 0.013(2)
C24 0.027(3) 0.057(4) 0.060(4) 0.045(3) 0.020(3) 0.020(3)
C25 0.024(3) 0.058(4) 0.034(3) 0.029(3) 0.011(2) 0.014(3)
C26 0.021(3) 0.038(3) 0.029(3) 0.021(2) 0.007(2) 0.006(2)
C27 0.031(3) 0.038(3) 0.042(4) 0.005(3) 0.001(3) 0.007(3)
C28 0.044(4) 0.078(5) 0.041(4) 0.034(4) 0.003(3) 0.015(4)
C31 0.017(3) 0.055(4) 0.050(4) 0.026(3) 0.018(3) 0.020(3)
C32 0.029(3) 0.033(3) 0.089(6) 0.020(4) 0.011(3) 0.008(3)
C33 0.039(4) 0.066(5) 0.086(6) 0.034(5) 0.011(4) 0.001(4)
C34 0.052(5) 0.051(4) 0.080(5) 0.026(4) 0.031(4) 0.019(3)
C35 0.047(4) 0.075(5) 0.057(5) 0.024(4) 0.017(4) 0.013(4)
C36 0.028(3) 0.101(6) 0.029(3) 0.008(4) 0.005(3) 0.004(4)
C37 0.062(5) 0.058(5) 0.080(6) 0.028(5) 0.011(4) 0.001(4)
C38 0.097(7) 0.101(7) 0.051(5) 0.024(5) 0.039(5) 0.022(6)
C41 0.020(3) 0.026(3) 0.028(3) 0.015(2) 0.007(2) 0.005(2)
C42 0.032(3) 0.033(3) 0.031(3) 0.015(2) 0.015(2) 0.008(2)
C43 0.039(3) 0.044(3) 0.033(3) 0.020(3) 0.017(3) 0.012(3)
C44 0.024(3) 0.040(3) 0.055(4) 0.032(3) 0.017(3) 0.009(2)
C45 0.026(3) 0.031(3) 0.043(3) 0.020(3) 0.009(2) 0.003(2)
C46 0.020(3) 0.034(3) 0.032(3) 0.017(2) 0.006(2) 0.005(2)
C47 0.041(4) 0.050(4) 0.036(3) 0.010(3) 0.014(3) 0.000(3)
C48 0.034(4) 0.058(4) 0.052(4) 0.018(3) 0.013(3) -0.011(3)
C1S 0.061(6) 0.174(12) 0.148(10) 0.146(10) 0.064(7) 0.070(7)
C2S 0.117(10) 0.131(10) 0.139(10) 0.112(9) 0.053(9) 0.067(9)
C3S 0.099(9) 0.117(9) 0.131(10) 0.102(9) 0.037(8) 0.040(7)

loop_
_atom_type_symbol
_atom_type_description
_atom_type_scat_dispersion_real
_atom_type_scat_dispersion_imag
_atom_type_scat_source
C C 0.0033 0.0016 'International Tables Vol C Tables 4.2.6.8 and 6.1.1.4'
H H 0.0000 0.0000 'International Tables Vol C Tables 4.2.6.8 and 6.1.1.4'
N N 0.0061 0.0033 'International Tables Vol C Tables 4.2.6.8 and 6.1.1.4'
Ir Ir -1.4442 7.9887 'International Tables Vol C Tables 4.2.6.8 and 6.1.1.4'

loop_
_geom_angle_atom_site_label_1
_geom_angle_atom_site_label_2
_geom_angle_atom_site_label_3
_geom_angle
_geom_angle_site_symmetry_1
C31 Ir1 C21 97.0(2) .
C31 Ir1 C41 96.4(2) .
C21 Ir1 C41 87.3(2) .
C31 Ir1 N1 89.9(2) .
C21 Ir1 N1 169.96(17) .
C41 Ir1 N1 99.21(18) .
C31 Ir1 N2 87.39(19) .
C21 Ir1 N2 97.38(18) .
C41 Ir1 N2 173.58(17) .
N1 Ir1 N2 75.56(15) .
C1 N1 C5 116.7(4) .
C1 N1 Ir1 126.3(3) .
C5 N1 Ir1 117.0(3) .
C10 N2 C6 117.7(4) .
C10 N2 Ir1 125.2(3) .
C6 N2 Ir1 116.9(3) .
N1 C1 C2 123.9(5) .
C1 C2 C3 120.4(5) .
C4 C3 C2 115.4(5) .
C4 C3 C11 121.3(5) .
C2 C3 C11 123.2(5) .
C5 C4 C3 121.7(5) .
N1 C5 C4 121.7(5) .
N1 C5 C6 114.6(4) .
C4 C5 C6 123.7(4) .
N2 C6 C7 121.8(5) .
N2 C6 C5 115.1(4) .
C7 C6 C5 123.0(5) .
C8 C7 C6 120.2(5) .
C9 C8 C7 116.8(5) .
C9 C8 C15 121.8(5) .
C7 C8 C15 121.4(5) .
C10 C9 C8 119.9(5) .
N2 C10 C9 123.5(5) .
C12 C11 C13 107.8(6) .
C12 C11 C14 110.1(7) .
C13 C11 C14 106.8(6) .
C12 C11 C3 112.2(5) .
C13 C11 C3 111.7(5) .
C14 C11 C3 108.2(5) .
C17B C15 C18B 125.8(10) .
C17B C15 C16A 128.6(9) .
C18B C15 C16A 30.1(6) .
C17B C15 C17A 35.6(7) .
C18B C15 C17A 136.3(9) .
C16A C15 C17A 117.2(9) .
C17B C15 C8 116.6(8) .
C18B C15 C8 111.0(7) .
C16A C15 C8 114.5(7) .
C17A C15 C8 111.2(8) .
C17B C15 C16B 97.4(9) .
C18B C15 C16B 96.9(9) .
C16A C15 C16B 66.8(8) .
C17A C15 C16B 63.5(9) .
C8 C15 C16B 101.9(7) .
C17B C15 C18A 69.2(9) .
C18B C15 C18A 74.6(9) .
C16A C15 C18A 102.3(8) .
C17A C15 C18A 104.6(10) .
C8 C15 C18A 105.3(7) .
C16B C15 C18A 152.8(9) .
C18B C16A C15 73.4(14) .
C18B C16A C16B 135.7(18) .
C15 C16A C16B 62.4(7) .
C17B C17A C15 68.1(13) .
C17B C17A C16B 128.5(18) .
C15 C17A C16B 63.9(8) .
C15 C18A C17B 48.4(6) .
C15 C18A C18B 47.0(6) .
C17B C18A C18B 87.7(9) .
C17A C16B C15 52.6(7) .
C17A C16B C16A 95.1(9) .
C15 C16B C16A 50.7(6) .
C17A C17B C15 76.3(15) .
C17A C17B C18A 138.0(18) .
C15 C17B C18A 62.3(8) .
C16A C18B C15 76.5(14) .
C16A C18B C18A 129.4(18) .
C15 C18B C18A 58.3(7) .
C26 C21 C22 115.4(5) .
C26 C21 Ir1 127.6(4) .
C22 C21 Ir1 117.0(4) .
C23 C22 C21 120.3(5) .
C23 C22 C27 119.5(5) .
C21 C22 C27 120.2(5) .
C24 C23 C22 121.9(5) .
C25 C24 C23 119.5(6) .
C24 C25 C26 119.5(5) .
C24 C25 C28 121.3(6) .
C26 C25 C28 119.2(6) .
C25 C26 C21 123.2(5) .
C32 C31 C36 115.6(7) .
C32 C31 Ir1 128.4(5) .
C36 C31 Ir1 116.1(5) .
C31 C32 C37 126.3(7) .
C31 C32 C33 117.2(8) .
C37 C32 C33 116.5(7) .
C34 C33 C32 117.6(8) .
C33 C34 C35 128.7(8) .
C36 C35 C34 114.2(8) .
C36 C35 C38 121.5(8) .
C34 C35 C38 124.3(8) .
C35 C36 C31 126.6(8) .
C42 C41 C46 116.1(5) .
C42 C41 Ir1 121.1(4) .
C46 C41 Ir1 122.7(4) .
C41 C42 C43 119.4(5) .
C41 C42 C47 122.0(5) .
C43 C42 C47 118.5(5) .
C44 C43 C42 121.7(5) .
C43 C44 C45 120.3(5) .
C46 C45 C44 117.8(5) .
C46 C45 C48 120.8(5) .
C44 C45 C48 121.5(5) .
C45 C46 C41 124.6(5) .
C3S C1S C2S 124.1(10) 2_656
C3S C2S C1S 113.6(12) .
C1S C3S C2S 122.2(12) 2_656

loop_
_geom_bond_atom_site_label_1
_geom_bond_atom_site_label_2
_geom_bond_distance
_geom_bond_site_symmetry_2
Ir1 C31 1.988(6) .
Ir1 C21 2.026(5) .
Ir1 C41 2.041(5) .
Ir1 N1 2.138(4) .
Ir1 N2 2.139(4) .
N1 C1 1.347(7) .
N1 C5 1.356(6) .
N2 C10 1.334(6) .
N2 C6 1.347(6) .
C1 C2 1.360(8) .
C2 C3 1.397(8) .
C3 C4 1.394(7) .
C3 C11 1.533(8) .
C4 C5 1.372(7) .
C5 C6 1.485(7) .
C6 C7 1.395(7) .
C7 C8 1.392(8) .
C8 C9 1.386(8) .
C8 C15 1.526(7) .
C9 C10 1.378(7) .
C11 C12 1.504(9) .
C11 C13 1.523(9) .
C11 C14 1.531(10) .
C15 C17B 1.437(15) .
C15 C18B 1.463(14) .
C15 C16A 1.484(13) .
C15 C17A 1.504(15) .
C15 C16B 1.699(15) .
C15 C18A 1.701(15) .
C16A C18B 0.765(15) .
C16A C16B 1.763(19) .
C17A C17B 0.901(18) .
C17A C16B 1.69(2) .
C18A C17B 1.80(2) .
C18A C18B 1.93(2) .
C21 C26 1.413(7) .
C21 C22 1.426(7) .
C22 C23 1.390(8) .
C22 C27 1.499(8) .
C23 C24 1.384(9) .
C24 C25 1.368(9) .
C25 C26 1.394(8) .
C25 C28 1.515(8) .
C31 C32 1.387(9) .
C31 C36 1.501(10) .
C32 C37 1.398(12) .
C32 C33 1.526(11) .
C33 C34 1.332(11) .
C34 C35 1.349(11) .
C35 C36 1.327(9) .
C35 C38 1.517(12) .
C41 C42 1.396(7) .
C41 C46 1.409(7) .
C42 C43 1.411(8) .
C42 C47 1.496(8) .
C43 C44 1.367(8) .
C44 C45 1.385(8) .
C45 C46 1.368(7) .
C45 C48 1.507(8) .
C1S C3S 1.296(16) 2_656
C1S C2S 1.412(16) .
C2S C3S 1.395(16) .
C3S C1S 1.296(16) 2_656
